data_4504987
loop_
_publ_author_name
'Padgett, Clifford W.'
'Walsh, Rosa D.'
'Drake, Gregory W.'
'Hanks, Timothy W.'
'Pennington, William T.'

_publ_section_title
;
 New Conformations and Binding Modes in Halogen-Bonded and Ionic Complexes
 of 2,3,5,6-Tetra(2&#x2018;-pyridyl)pyrazine
;
_journal_issue 2
_journal_name_full 'Crystal Growth &amp; Design'
_journal_page_first 745
_journal_paper_doi 10.1021/cg049730z
_journal_volume 5
_journal_year 2005
_chemical_formula_moiety 'C24 H18 N6 2+, (I2)2, (I3 1-)2'
_chemical_formula_sum 'C24 H18 I10 N6'
_chemical_formula_weight 1659.44
_chemical_name_systematic
; 
 ? 
;
_space_group_IT_number 48
_symmetry_cell_setting orthorhombic
_symmetry_space_group_name_Hall '-P 2ab 2bc'
_symmetry_space_group_name_H-M 'P n n n :2'
_atom_sites_solution_hydrogens geom
_atom_sites_solution_primary direct
_atom_sites_solution_secondary difmap
_audit_creation_method SHELXL-97
_cell_angle_alpha 90.00
_cell_angle_beta 90.00
_cell_angle_gamma 90.00
_cell_formula_units_Z 2
_cell_length_a 11.0741(11)
_cell_length_b 11.6272(13)
_cell_length_c 15.2196(13)
_cell_measurement_reflns_used 50
_cell_measurement_temperature 293(2)
_cell_measurement_theta_max 19.0
_cell_measurement_theta_min 13.5
_cell_volume 1959.7(3)
_computing_cell_refinement 'Siemens P3 software (1989)'
_computing_data_collection 'Siemens P3 software (1989)'
_computing_data_reduction 'SHELXTL,VERSION 6.10 Sheldick (2000)'
_computing_molecular_graphics 'SHELXTL,VERSION 6.10'
_computing_publication_material 'SHELXTL,VERSION 6.10'
_computing_structure_refinement 'SHELXTL,VERSION 6.10'
_computing_structure_solution 'SHELXTL,VERSION 6.10'
_diffrn_ambient_temperature 295(2)
_diffrn_measured_fraction_theta_full 1.000
_diffrn_measured_fraction_theta_max 1.000
_diffrn_measurement_device_type 'Nicolet R3mV diffractometer'
_diffrn_measurement_method \w-2\q
_diffrn_radiation_detector 'Nicolet R3mV serial detector'
_diffrn_radiation_monochromator graphite
_diffrn_radiation_source 'sealed X-ray tube'
_diffrn_radiation_type MoK\a
_diffrn_radiation_wavelength 0.71073
_diffrn_reflns_av_R_equivalents 0.0000
_diffrn_reflns_av_sigmaI/netI 0.0275
_diffrn_reflns_limit_h_max 11
_diffrn_reflns_limit_h_min 0
_diffrn_reflns_limit_k_max 12
_diffrn_reflns_limit_k_min 0
_diffrn_reflns_limit_l_max 16
_diffrn_reflns_limit_l_min 0
_diffrn_reflns_number 1299
_diffrn_reflns_theta_full 22.54
_diffrn_reflns_theta_max 22.54
_diffrn_reflns_theta_min 2.20
_diffrn_standards_decay_% 0.00
_diffrn_standards_interval_count 97
_diffrn_standards_number 3
_exptl_absorpt_coefficient_mu 7.930
_exptl_absorpt_correction_T_max 1.00
_exptl_absorpt_correction_T_min 0.63
_exptl_absorpt_correction_type psi-scan
_exptl_crystal_colour black
_exptl_crystal_density_diffrn 2.812
_exptl_crystal_density_method 'not measured'
_exptl_crystal_description parallelepiped
_exptl_crystal_F_000 1468
_exptl_crystal_size_max 0.33
_exptl_crystal_size_mid 0.27
_exptl_crystal_size_min 0.19
_refine_diff_density_max 0.654
_refine_diff_density_min -0.524
_refine_diff_density_rms 0.095
_refine_ls_extinction_coef 0.00279(8)
_refine_ls_extinction_expression Fc^*^=kFc[1+0.001xFc^2^\l^3^/sin(2\q)]^-1/4^
_refine_ls_extinction_method SHELXL
_refine_ls_goodness_of_fit_ref 0.985
_refine_ls_hydrogen_treatment constr
_refine_ls_matrix_type full
_refine_ls_number_parameters 93
_refine_ls_number_reflns 1299
_refine_ls_number_restraints 0
_refine_ls_restrained_S_all 0.985
_refine_ls_R_factor_all 0.0361
_refine_ls_R_factor_gt 0.0243
_refine_ls_shift/su_max 0.000
_refine_ls_shift/su_mean 0.000
_refine_ls_structure_factor_coef Fsqd
_refine_ls_weighting_details 'calc w=1/[\s^2^(Fo^2^)+(0.0197P)^2^+0.6011P] where P=(Fo^2^+2Fc^2^)/3'
_refine_ls_weighting_scheme calc
_refine_ls_wR_factor_gt 0.0451
_refine_ls_wR_factor_ref 0.0465
_reflns_number_gt 986
_reflns_number_total 1299
_reflns_threshold_expression I>2\s(I)
_cod_data_source_file cg049730zsi20040802_040229.cif
_cod_data_source_block '[tppz(H)2](I2.I3)2'
_cod_original_sg_symbol_H-M Pnnn
_cod_database_code 4504987

loop_
_symmetry_equiv_pos_as_xyz
'x, y, z'
'-x+1/2, -y+1/2, z'
'-x+1/2, y, -z+1/2'
'x, -y+1/2, -z+1/2'
'-x, -y, -z'
'x-1/2, y-1/2, -z'
'x-1/2, -y, z-1/2'
'-x, y-1/2, z-1/2'

loop_
_atom_site_label
_atom_site_type_symbol
_atom_site_fract_x
_atom_site_fract_y
_atom_site_fract_z
_atom_site_U_iso_or_equiv
_atom_site_adp_type
_atom_site_occupancy
_atom_site_symmetry_multiplicity
_atom_site_calc_flag
_atom_site_refinement_flags
I1 I 0.2500 0.55263(5) 0.2500 0.0467(2) Uani 1 2 d S
I2 I 0.11744(4) 0.53912(4) 0.08357(3) 0.05615(18) Uani 1 1 d .
I3 I -0.14572(5) 0.54197(5) 0.19951(3) 0.0758(2) Uani 1 1 d .
N1 N 0.1291(6) 0.2500 0.2500 0.0315(16) Uani 1 2 d S
N2 N 0.1423(5) 0.2096(4) 0.0178(3) 0.0436(14) Uani 1 1 d .
H2A H 0.2146 0.2325 0.0068 0.052 Uiso 0.50 1 calc PR
C1 C 0.1856(5) 0.2413(5) 0.1731(4) 0.0343(14) Uani 1 1 d .
C2 C 0.1042(6) 0.2078(5) 0.0999(4) 0.0374(16) Uani 1 1 d .
C3 C -0.0129(6) 0.1740(6) 0.1172(4) 0.0541(19) Uani 1 1 d .
H3A H -0.0411 0.1721 0.1748 0.065 Uiso 1 1 calc R
C4 C -0.0875(6) 0.1431(7) 0.0491(5) 0.064(2) Uani 1 1 d .
H4A H -0.1667 0.1209 0.0603 0.077 Uiso 1 1 calc R
C5 C -0.0447(6) 0.1452(6) -0.0355(5) 0.057(2) Uani 1 1 d .
H5A H -0.0943 0.1254 -0.0824 0.069 Uiso 1 1 calc R
C6 C 0.0713(7) 0.1767(6) -0.0489(5) 0.056(2) Uani 1 1 d .
H6A H 0.1025 0.1756 -0.1056 0.068 Uiso 1 1 calc R

loop_
_atom_site_aniso_label
_atom_site_aniso_U_11
_atom_site_aniso_U_22
_atom_site_aniso_U_33
_atom_site_aniso_U_23
_atom_site_aniso_U_13
_atom_site_aniso_U_12
I1 0.0467(4) 0.0472(3) 0.0461(4) 0.000 0.0135(3) 0.000
I2 0.0484(3) 0.0755(3) 0.0445(3) 0.0093(3) 0.0002(2) 0.0075(3)
I3 0.0795(4) 0.0980(4) 0.0499(3) 0.0042(3) -0.0084(3) 0.0046(4)
N1 0.035(4) 0.037(4) 0.022(4) 0.002(4) 0.000 0.000
N2 0.041(3) 0.058(4) 0.032(4) -0.003(3) -0.002(3) 0.001(3)
C1 0.035(3) 0.034(3) 0.033(3) 0.000(3) -0.002(3) 0.003(3)
C2 0.046(4) 0.039(4) 0.027(4) 0.001(3) -0.008(3) 0.002(3)
C3 0.047(5) 0.074(5) 0.042(5) 0.001(4) 0.000(4) -0.017(4)
C4 0.044(5) 0.084(6) 0.064(6) 0.001(5) -0.002(4) -0.023(4)
C5 0.054(5) 0.068(5) 0.050(5) -0.007(4) -0.019(4) -0.009(4)
C6 0.063(5) 0.072(5) 0.034(5) -0.006(4) -0.015(4) 0.001(4)

loop_
_atom_type_symbol
_atom_type_description
_atom_type_scat_dispersion_real
_atom_type_scat_dispersion_imag
_atom_type_scat_source
C C 0.0033 0.0016 'International Tables Vol C Tables 4.2.6.8 and 6.1.1.4'
H H 0.0000 0.0000 'International Tables Vol C Tables 4.2.6.8 and 6.1.1.4'
N N 0.0061 0.0033 'International Tables Vol C Tables 4.2.6.8 and 6.1.1.4'
I I -0.4742 1.8119 'International Tables Vol C Tables 4.2.6.8 and 6.1.1.4'

loop_
_geom_angle_atom_site_label_1
_geom_angle_atom_site_label_2
_geom_angle_atom_site_label_3
_geom_angle
_geom_angle_site_symmetry_1
_geom_angle_site_symmetry_3
I2 I1 I2 173.86(3) . 3
I1 I2 I3 88.872(16) . .
I1 I2 I2 161.14(2) . 5_565
I3 I2 I2 76.140(18) . 5_565
I3 I3 I2 177.50(3) 3_455 .
C1 N1 C1 124.0(7) 4 .
C2 N2 C6 121.7(6) . .
N1 C1 C1 117.0(4) . 2
N1 C1 C2 113.2(5) . .
C1 C1 C2 129.6(4) 2 .
N2 C2 C3 119.1(6) . .
N2 C2 C1 120.8(6) . .
C3 C2 C1 120.1(6) . .
C4 C3 C2 119.7(6) . .
C3 C4 C5 119.7(7) . .
C6 C5 C4 118.4(7) . .
C5 C6 N2 121.4(7) . .

loop_
_geom_bond_atom_site_label_1
_geom_bond_atom_site_label_2
_geom_bond_distance
_geom_bond_site_symmetry_2
I1 I2 2.9318(5) .
I1 I2 2.9318(5) 3
I2 I3 3.4069(8) .
I2 I2 3.7502(10) 5_565
I3 I3 2.7742(11) 3_455
N1 C1 1.331(6) 4
N1 C1 1.331(6) .
N2 C2 1.320(7) .
N2 C6 1.340(7) .
C1 C1 1.441(11) 2
C1 C2 1.484(7) .
C2 C3 1.380(8) .
C3 C4 1.373(9) .
C4 C5 1.373(9) .
C5 C6 1.352(9) .

loop_
_geom_torsion_atom_site_label_1
_geom_torsion_atom_site_label_2
_geom_torsion_atom_site_label_3
_geom_torsion_atom_site_label_4
_geom_torsion
_geom_torsion_site_symmetry_1
_geom_torsion_site_symmetry_4
I2 I1 I2 I3 90.498(13) 3 .
I2 I1 I2 I2 53.52(8) 3 5_565
I1 I2 I3 I3 -15.9(3) . 3_455
I2 I2 I3 I3 152.5(3) 5_565 3_455
C1 N1 C1 C1 -9.0(5) 4 2
C1 N1 C1 C2 167.6(6) 4 .
C6 N2 C2 C3 -1.7(9) . .
C6 N2 C2 C1 178.2(6) . .
N1 C1 C2 N2 171.4(5) . .
C1 C1 C2 N2 -12.6(12) 2 .
N1 C1 C2 C3 -8.8(8) . .
C1 C1 C2 C3 167.3(8) 2 .
N2 C2 C3 C4 -0.1(10) . .
C1 C2 C3 C4 -180.0(6) . .
C2 C3 C4 C5 0.6(11) . .
C3 C4 C5 C6 0.7(12) . .
C4 C5 C6 N2 -2.5(11) . .
C2 N2 C6 C5 3.1(10) . .
